data_4111009
loop_
_publ_author_name
'Wai Yiu Hung'
'Jun Zhu'
'Ting Bin Wen'
'Ka Po Yu'
'Herman H. Y. Sung'
'Ian D. Williams'
'Zhenyang Lin'
'Guochen Jia'

_publ_section_title
;
 Osmabenzenes from the Reactions of a Dicationic Osmabenzyne Complex
;
_journal_name_full 'Journal of the American Chemical Society'
_journal_page_first 13742
_journal_page_last 13752
_journal_paper_doi 10.1021/ja064570w
_journal_volume 128
_journal_year 2006
_chemical_formula_sum 'C60 H60 F6 N2 O6 Os P2 S2 Si2'
_chemical_formula_weight 1391.54
_chemical_name_systematic
; 
 ? 
;
_space_group_IT_number 14
_symmetry_cell_setting monoclinic
_symmetry_space_group_name_Hall '-P 2ybc'
_symmetry_space_group_name_H-M 'P 1 21/c 1'
_atom_sites_solution_hydrogens geom
_atom_sites_solution_primary direct
_atom_sites_solution_secondary difmap
_audit_creation_method SHELXL-97
_cell_angle_alpha 90.00
_cell_angle_beta 98.1510(10)
_cell_angle_gamma 90.00
_cell_formula_units_Z 4
_cell_length_a 21.5222(11)
_cell_length_b 22.0572(11)
_cell_length_c 12.4107(6)
_cell_measurement_temperature 100(2)
_cell_volume 5832.1(5)
_computing_structure_refinement 'SHELXL-97 (Sheldrick, 1997)'
_computing_structure_solution 'SHELXS-97 (Sheldrick, 1990)'
_diffrn_ambient_temperature 100(2)
_diffrn_measured_fraction_theta_full 0.992
_diffrn_measured_fraction_theta_max 0.992
_diffrn_radiation_monochromator graphite
_diffrn_radiation_source 'fine-focus sealed tube'
_diffrn_radiation_type MoK\a
_diffrn_radiation_wavelength 0.71073
_diffrn_reflns_av_R_equivalents 0.0468
_diffrn_reflns_av_sigmaI/netI 0.0622
_diffrn_reflns_limit_h_max 27
_diffrn_reflns_limit_h_min -27
_diffrn_reflns_limit_k_max 19
_diffrn_reflns_limit_k_min -28
_diffrn_reflns_limit_l_max 15
_diffrn_reflns_limit_l_min -16
_diffrn_reflns_number 35203
_diffrn_reflns_theta_full 27.50
_diffrn_reflns_theta_max 27.50
_diffrn_reflns_theta_min 1.90
_exptl_absorpt_coefficient_mu 2.426
_exptl_absorpt_correction_T_max 1.000000
_exptl_absorpt_correction_T_min 0.871561
_exptl_absorpt_correction_type empirical
_exptl_absorpt_process_details SADABS
_exptl_crystal_colour Purple
_exptl_crystal_density_diffrn 1.585
_exptl_crystal_description block-shaped
_exptl_crystal_F_000 2808
_exptl_crystal_size_max 0.20
_exptl_crystal_size_mid 0.20
_exptl_crystal_size_min 0.12
_refine_diff_density_max 1.366
_refine_diff_density_min -0.600
_refine_diff_density_rms 0.120
_refine_ls_extinction_method none
_refine_ls_goodness_of_fit_ref 1.005
_refine_ls_hydrogen_treatment constr
_refine_ls_matrix_type full
_refine_ls_number_parameters 730
_refine_ls_number_reflns 13278
_refine_ls_number_restraints 0
_refine_ls_restrained_S_all 1.005
_refine_ls_R_factor_all 0.0514
_refine_ls_R_factor_gt 0.0378
_refine_ls_shift/su_max 0.003
_refine_ls_shift/su_mean 0.000
_refine_ls_structure_factor_coef Fsqd
_refine_ls_weighting_details 'calc w=1/[\s^2^(Fo^2^)+(0.0333P)^2^+0.0000P] where P=(Fo^2^+2Fc^2^)/3'
_refine_ls_weighting_scheme calc
_refine_ls_wR_factor_gt 0.0751
_refine_ls_wR_factor_ref 0.0787
_reflns_number_gt 10960
_reflns_number_total 13278
_reflns_threshold_expression >2sigma(I)
_cod_data_source_file ja064570wsi20060628_041246.cif
_cod_data_source_block bin29_compound2
_cod_depositor_comments
;
The following automatic conversions were performed:

'_refine_ls_hydrogen_treatment' value 'Constr' changed to 'constr'
according to the built-in table from CIF Core dictionary named
'cif_core.dic' version 2.4.1 from 2010-06-29.

Automatic conversion script
Id: cif_fix_values 1715 2011-07-08 13:25:40Z adriana 
;
_cod_database_code 4111009

loop_
_symmetry_equiv_pos_as_xyz
'x, y, z'
'-x, y+1/2, -z+1/2'
'-x, -y, -z'
'x, -y-1/2, z-1/2'

loop_
_atom_site_label
_atom_site_type_symbol
_atom_site_fract_x
_atom_site_fract_y
_atom_site_fract_z
_atom_site_U_iso_or_equiv
_atom_site_adp_type
_atom_site_occupancy
_atom_site_symmetry_multiplicity
_atom_site_calc_flag
_atom_site_refinement_flags
Os1 Os 0.742952(6) 0.509155(6) 0.326983(11) 0.00986(4) Uani 1 1 d .
P1 P 0.71902(4) 0.47471(4) 0.14097(7) 0.01236(19) Uani 1 1 d .
P2 P 0.75797(4) 0.53430(4) 0.52041(7) 0.01192(18) Uani 1 1 d .
C1 C 0.74393(15) 0.58450(15) 0.2759(3) 0.0125(7) Uani 1 1 d .
C2 C 0.77123(16) 0.63279(15) 0.2314(3) 0.0132(7) Uani 1 1 d .
C3 C 0.83583(17) 0.62189(16) 0.2274(3) 0.0159(8) Uani 1 1 d .
C4 C 0.86800(15) 0.57012(15) 0.2785(3) 0.0126(7) Uani 1 1 d .
C5 C 0.83474(16) 0.52555(15) 0.3234(3) 0.0124(7) Uani 1 1 d .
H5A H 0.8612 0.4957 0.3614 0.015 Uiso 1 1 calc R
N1 N 0.65536(13) 0.46842(13) 0.3584(2) 0.0120(6) Uani 1 1 d .
N2 N 0.76629(13) 0.41368(12) 0.3682(2) 0.0124(6) Uani 1 1 d .
Si1 Si 0.72697(5) 0.70623(4) 0.19534(9) 0.0180(2) Uani 1 1 d .
Si2 Si 0.95720(5) 0.56311(4) 0.30298(8) 0.0155(2) Uani 1 1 d .
C6 C 0.87234(18) 0.66702(17) 0.1710(3) 0.0229(9) Uani 1 1 d .
H6A H 0.8443 0.6996 0.1403 0.034 Uiso 1 1 calc R
H6B H 0.8905 0.6468 0.1124 0.034 Uiso 1 1 calc R
H6C H 0.9061 0.6842 0.2235 0.034 Uiso 1 1 calc R
C12 C 0.65876(16) 0.41171(15) 0.4022(3) 0.0143(7) Uani 1 1 d .
C13 C 0.60784(17) 0.38609(16) 0.4395(3) 0.0185(8) Uani 1 1 d .
H13A H 0.6113 0.3468 0.4712 0.022 Uiso 1 1 calc R
C14 C 0.55150(17) 0.41706(17) 0.4311(3) 0.0228(9) Uani 1 1 d .
H14A H 0.5164 0.4001 0.4589 0.027 Uiso 1 1 calc R
C15 C 0.54733(17) 0.47339(16) 0.3815(3) 0.0182(8) Uani 1 1 d .
H15A H 0.5087 0.4950 0.3715 0.022 Uiso 1 1 calc R
C16 C 0.59975(17) 0.49747(15) 0.3470(3) 0.0157(8) Uani 1 1 d .
H16A H 0.5968 0.5363 0.3137 0.019 Uiso 1 1 calc R
C22 C 0.71912(16) 0.37999(15) 0.4011(3) 0.0144(7) Uani 1 1 d .
C23 C 0.72750(18) 0.31966(16) 0.4279(3) 0.0199(8) Uani 1 1 d .
H23A H 0.6941 0.2972 0.4509 0.024 Uiso 1 1 calc R
C24 C 0.78448(18) 0.29161(16) 0.4213(3) 0.0197(8) Uani 1 1 d .
H24A H 0.7910 0.2502 0.4408 0.024 Uiso 1 1 calc R
C25 C 0.83143(18) 0.32540(16) 0.3857(3) 0.0191(8) Uani 1 1 d .
H25A H 0.8709 0.3075 0.3797 0.023 Uiso 1 1 calc R
C26 C 0.82066(16) 0.38509(15) 0.3592(3) 0.0153(8) Uani 1 1 d .
H26A H 0.8532 0.4075 0.3331 0.018 Uiso 1 1 calc R
C31 C 0.69920(17) 0.39407(15) 0.1331(3) 0.0146(7) Uani 1 1 d .
C32 C 0.63764(17) 0.37911(16) 0.1468(3) 0.0171(8) Uani 1 1 d .
H32A H 0.6080 0.4103 0.1534 0.020 Uiso 1 1 calc R
C33 C 0.61962(18) 0.31842(16) 0.1507(3) 0.0188(8) Uani 1 1 d .
H33A H 0.5777 0.3083 0.1595 0.023 Uiso 1 1 calc R
C34 C 0.66285(18) 0.27340(17) 0.1419(3) 0.0200(8) Uani 1 1 d .
H34A H 0.6506 0.2321 0.1435 0.024 Uiso 1 1 calc R
C35 C 0.72398(19) 0.28808(16) 0.1306(3) 0.0201(8) Uani 1 1 d .
H35A H 0.7538 0.2567 0.1270 0.024 Uiso 1 1 calc R
C36 C 0.74228(17) 0.34780(15) 0.1245(3) 0.0161(8) Uani 1 1 d .
H36A H 0.7841 0.3573 0.1145 0.019 Uiso 1 1 calc R
C41 C 0.65015(17) 0.50856(16) 0.0599(3) 0.0164(7) Uani 1 1 d .
C42 C 0.62691(18) 0.48142(16) -0.0399(3) 0.0200(8) Uani 1 1 d .
H42A H 0.6464 0.4460 -0.0629 0.024 Uiso 1 1 calc R
C43 C 0.5757(2) 0.50612(18) -0.1047(3) 0.0270(9) Uani 1 1 d .
H43A H 0.5601 0.4880 -0.1725 0.032 Uiso 1 1 calc R
C44 C 0.54717(19) 0.55743(19) -0.0703(3) 0.0273(9) Uani 1 1 d .
H44A H 0.5117 0.5742 -0.1147 0.033 Uiso 1 1 calc R
C45 C 0.56967(18) 0.58456(18) 0.0279(3) 0.0256(9) Uani 1 1 d .
H45A H 0.5502 0.6201 0.0505 0.031 Uiso 1 1 calc R
C46 C 0.62105(17) 0.55943(17) 0.0933(3) 0.0194(8) Uani 1 1 d .
H46A H 0.6362 0.5775 0.1615 0.023 Uiso 1 1 calc R
C51 C 0.78180(16) 0.49120(15) 0.0605(3) 0.0135(7) Uani 1 1 d .
C52 C 0.83901(17) 0.46083(16) 0.0779(3) 0.0176(8) Uani 1 1 d .
H52A H 0.8457 0.4297 0.1311 0.021 Uiso 1 1 calc R
C53 C 0.88609(18) 0.47601(17) 0.0178(3) 0.0205(8) Uani 1 1 d .
H53A H 0.9240 0.4533 0.0266 0.025 Uiso 1 1 calc R
C54 C 0.87874(18) 0.52383(18) -0.0551(3) 0.0240(9) Uani 1 1 d .
H54A H 0.9116 0.5345 -0.0952 0.029 Uiso 1 1 calc R
C55 C 0.82318(19) 0.55566(18) -0.0687(3) 0.0249(9) Uani 1 1 d .
H55A H 0.8181 0.5891 -0.1173 0.030 Uiso 1 1 calc R
C56 C 0.77453(17) 0.53952(15) -0.0121(3) 0.0173(8) Uani 1 1 d .
H56A H 0.7362 0.5615 -0.0230 0.021 Uiso 1 1 calc R
C61 C 0.77215(16) 0.46680(15) 0.6047(3) 0.0124(7) Uani 1 1 d .
C62 C 0.72554(17) 0.43983(16) 0.6547(3) 0.0170(8) Uani 1 1 d .
H62A H 0.6850 0.4577 0.6475 0.020 Uiso 1 1 calc R
C63 C 0.73722(18) 0.38722(16) 0.7148(3) 0.0199(8) Uani 1 1 d .
H63A H 0.7054 0.3699 0.7508 0.024 Uiso 1 1 calc R
C64 C 0.79555(19) 0.36012(16) 0.7221(3) 0.0220(9) Uani 1 1 d .
H64A H 0.8039 0.3241 0.7635 0.026 Uiso 1 1 calc R
C65 C 0.84187(18) 0.38532(16) 0.6691(3) 0.0198(8) Uani 1 1 d .
H65A H 0.8815 0.3659 0.6729 0.024 Uiso 1 1 calc R
C66 C 0.83076(17) 0.43825(15) 0.6111(3) 0.0160(8) Uani 1 1 d .
H66A H 0.8628 0.4555 0.5753 0.019 Uiso 1 1 calc R
C71 C 0.69320(16) 0.57409(15) 0.5698(3) 0.0135(7) Uani 1 1 d .
C72 C 0.65115(16) 0.60800(16) 0.4990(3) 0.0176(8) Uani 1 1 d .
H72A H 0.6537 0.6077 0.4232 0.021 Uiso 1 1 calc R
C73 C 0.60521(17) 0.64251(16) 0.5388(3) 0.0217(9) Uani 1 1 d .
H73A H 0.5765 0.6656 0.4900 0.026 Uiso 1 1 calc R
C74 C 0.60118(18) 0.64337(16) 0.6480(3) 0.0217(9) Uani 1 1 d .
H74A H 0.5694 0.6666 0.6745 0.026 Uiso 1 1 calc R
C75 C 0.64336(18) 0.61035(17) 0.7199(3) 0.0224(9) Uani 1 1 d .
H75A H 0.6405 0.6112 0.7956 0.027 Uiso 1 1 calc R
C76 C 0.68974(17) 0.57605(16) 0.6818(3) 0.0189(8) Uani 1 1 d .
H76A H 0.7190 0.5540 0.7314 0.023 Uiso 1 1 calc R
C81 C 0.82153(16) 0.58701(15) 0.5653(3) 0.0131(7) Uani 1 1 d .
C82 C 0.82483(17) 0.64000(16) 0.5054(3) 0.0180(8) Uani 1 1 d .
H82A H 0.7957 0.6467 0.4415 0.022 Uiso 1 1 calc R
C83 C 0.87046(18) 0.68288(16) 0.5389(3) 0.0208(8) Uani 1 1 d .
H83A H 0.8730 0.7185 0.4967 0.025 Uiso 1 1 calc R
C84 C 0.91222(17) 0.67457(16) 0.6326(3) 0.0193(8) Uani 1 1 d .
H84A H 0.9433 0.7043 0.6548 0.023 Uiso 1 1 calc R
C85 C 0.90866(17) 0.62283(16) 0.6941(3) 0.0200(8) Uani 1 1 d .
H85A H 0.9370 0.6171 0.7593 0.024 Uiso 1 1 calc R
C86 C 0.86360(16) 0.57940(16) 0.6604(3) 0.0161(8) Uani 1 1 d .
H86A H 0.8613 0.5439 0.7029 0.019 Uiso 1 1 calc R
C101 C 0.77380(19) 0.77124(16) 0.2583(3) 0.0258(9) Uani 1 1 d .
H10A H 0.7509 0.8091 0.2396 0.039 Uiso 1 1 calc R
H10B H 0.8143 0.7726 0.2308 0.039 Uiso 1 1 calc R
H10C H 0.7809 0.7663 0.3375 0.039 Uiso 1 1 calc R
C102 C 0.7104(2) 0.71383(19) 0.0448(3) 0.0309(10) Uani 1 1 d .
H10D H 0.6875 0.7517 0.0261 0.046 Uiso 1 1 calc R
H10E H 0.6848 0.6794 0.0145 0.046 Uiso 1 1 calc R
H10F H 0.7500 0.7143 0.0144 0.046 Uiso 1 1 calc R
C103 C 0.65318(17) 0.70490(16) 0.2562(3) 0.0227(9) Uani 1 1 d .
H10G H 0.6299 0.7426 0.2382 0.034 Uiso 1 1 calc R
H10H H 0.6631 0.7011 0.3354 0.034 Uiso 1 1 calc R
H10I H 0.6275 0.6703 0.2271 0.034 Uiso 1 1 calc R
C201 C 0.99795(18) 0.5775(2) 0.1819(3) 0.0302(10) Uani 1 1 d .
H20A H 1.0433 0.5728 0.2028 0.045 Uiso 1 1 calc R
H20B H 0.9887 0.6188 0.1553 0.045 Uiso 1 1 calc R
H20C H 0.9831 0.5484 0.1243 0.045 Uiso 1 1 calc R
C202 C 0.98914(17) 0.61746(16) 0.4123(3) 0.0193(8) Uani 1 1 d .
H20D H 1.0350 0.6142 0.4254 0.029 Uiso 1 1 calc R
H20E H 0.9720 0.6078 0.4793 0.029 Uiso 1 1 calc R
H20F H 0.9772 0.6589 0.3894 0.029 Uiso 1 1 calc R
C203 C 0.97685(17) 0.48449(16) 0.3501(3) 0.0237(9) Uani 1 1 d .
H20G H 1.0226 0.4796 0.3633 0.036 Uiso 1 1 calc R
H20H H 0.9589 0.4556 0.2942 0.036 Uiso 1 1 calc R
H20I H 0.9595 0.4768 0.4177 0.036 Uiso 1 1 calc R
C1S C 1.0422(2) 0.69878(18) 0.9693(3) 0.0266(9) Uani 1 1 d .
F1 F 1.08364(13) 0.66740(11) 1.0379(2) 0.0418(7) Uani 1 1 d .
F2 F 1.03186(12) 0.75047(11) 1.01925(19) 0.0377(6) Uani 1 1 d .
F3 F 0.98831(13) 0.66762(13) 0.9573(2) 0.0520(8) Uani 1 1 d .
S1 S 1.06999(5) 0.71092(4) 0.84007(8) 0.0194(2) Uani 1 1 d .
O1 O 1.07238(14) 0.65013(12) 0.7972(2) 0.0312(7) Uani 1 1 d .
O2 O 1.02329(14) 0.74961(12) 0.7824(2) 0.0338(7) Uani 1 1 d .
O3 O 1.12991(13) 0.73874(13) 0.8714(2) 0.0358(7) Uani 1 1 d .
C2S C 0.4470(2) 0.6879(2) 0.1687(3) 0.0295(10) Uani 1 1 d .
F4 F 0.44464(12) 0.65266(11) 0.08144(18) 0.0384(7) Uani 1 1 d .
F5 F 0.39211(13) 0.71571(13) 0.1629(2) 0.0541(9) Uani 1 1 d .
F6 F 0.48973(15) 0.73009(13) 0.1614(2) 0.0599(9) Uani 1 1 d .
S2 S 0.46526(4) 0.64392(4) 0.29351(8) 0.0196(2) Uani 1 1 d .
O4 O 0.46777(13) 0.68831(12) 0.3785(2) 0.0301(7) Uani 1 1 d .
O5 O 0.52383(12) 0.61579(12) 0.2807(2) 0.0256(6) Uani 1 1 d .
O6 O 0.41321(14) 0.60280(14) 0.2882(2) 0.0408(8) Uani 1 1 d .

loop_
_atom_site_aniso_label
_atom_site_aniso_U_11
_atom_site_aniso_U_22
_atom_site_aniso_U_33
_atom_site_aniso_U_23
_atom_site_aniso_U_13
_atom_site_aniso_U_12
Os1 0.01023(7) 0.00822(7) 0.01116(7) 0.00096(5) 0.00163(5) -0.00007(5)
P1 0.0134(5) 0.0113(5) 0.0122(4) 0.0006(3) 0.0011(4) 0.0000(3)
P2 0.0113(5) 0.0119(5) 0.0127(4) 0.0002(3) 0.0020(4) -0.0009(3)
C1 0.0095(17) 0.0132(18) 0.0144(18) -0.0017(14) 0.0008(14) 0.0041(13)
C2 0.0134(18) 0.0130(18) 0.0126(18) 0.0009(14) 0.0002(14) -0.0002(14)
C3 0.019(2) 0.0136(19) 0.0152(18) -0.0024(14) 0.0023(15) -0.0050(14)
C4 0.0098(18) 0.0154(18) 0.0127(17) 0.0002(14) 0.0016(14) 0.0018(13)
C5 0.0127(18) 0.0125(18) 0.0116(17) -0.0020(13) 0.0002(14) 0.0028(13)
N1 0.0141(15) 0.0110(15) 0.0106(14) -0.0010(11) 0.0004(12) -0.0023(11)
N2 0.0161(16) 0.0110(15) 0.0099(14) -0.0014(11) 0.0011(12) -0.0004(11)
Si1 0.0200(6) 0.0135(5) 0.0211(6) 0.0052(4) 0.0047(4) 0.0032(4)
Si2 0.0116(5) 0.0162(5) 0.0192(5) -0.0006(4) 0.0033(4) -0.0001(4)
C6 0.023(2) 0.020(2) 0.027(2) 0.0085(16) 0.0081(17) -0.0031(16)
C12 0.0157(19) 0.0144(19) 0.0113(17) -0.0014(14) -0.0029(14) -0.0041(14)
C13 0.019(2) 0.017(2) 0.0181(19) 0.0047(15) -0.0009(16) -0.0062(15)
C14 0.013(2) 0.031(2) 0.024(2) 0.0012(17) 0.0044(16) -0.0066(16)
C15 0.0142(19) 0.022(2) 0.0184(19) -0.0019(15) 0.0024(15) -0.0001(15)
C16 0.0144(19) 0.017(2) 0.0157(18) -0.0022(14) 0.0013(14) 0.0005(14)
C22 0.0143(19) 0.0137(19) 0.0146(18) 0.0010(14) 0.0003(14) -0.0009(14)
C23 0.027(2) 0.016(2) 0.0167(19) 0.0000(15) 0.0017(16) -0.0018(16)
C24 0.030(2) 0.0080(18) 0.020(2) 0.0034(14) 0.0004(17) 0.0026(15)
C25 0.020(2) 0.019(2) 0.0168(19) -0.0003(15) -0.0005(16) 0.0085(15)
C26 0.0145(19) 0.0157(19) 0.0157(19) -0.0013(14) 0.0025(15) 0.0025(14)
C31 0.0183(19) 0.0133(19) 0.0115(17) -0.0010(14) -0.0004(15) -0.0005(14)
C32 0.017(2) 0.019(2) 0.0143(18) 0.0012(14) -0.0002(15) 0.0004(15)
C33 0.022(2) 0.018(2) 0.0157(19) 0.0008(15) 0.0003(16) -0.0066(15)
C34 0.031(2) 0.015(2) 0.0142(19) -0.0003(14) 0.0051(16) -0.0049(16)
C35 0.030(2) 0.014(2) 0.0171(19) -0.0022(15) 0.0056(17) 0.0046(16)
C36 0.020(2) 0.0150(19) 0.0141(18) -0.0046(14) 0.0038(15) -0.0006(14)
C41 0.0142(18) 0.0187(19) 0.0159(18) 0.0027(15) 0.0008(14) -0.0015(14)
C42 0.025(2) 0.016(2) 0.0174(19) 0.0029(15) -0.0024(16) 0.0002(15)
C43 0.031(2) 0.028(2) 0.020(2) 0.0042(17) -0.0050(17) -0.0059(18)
C44 0.018(2) 0.037(3) 0.025(2) 0.0080(18) -0.0027(17) 0.0029(17)
C45 0.021(2) 0.028(2) 0.027(2) 0.0037(17) 0.0026(18) 0.0098(17)
C46 0.015(2) 0.024(2) 0.019(2) 0.0003(16) 0.0025(15) 0.0007(15)
C51 0.0156(18) 0.0158(18) 0.0090(16) 0.0013(14) 0.0012(13) -0.0022(14)
C52 0.022(2) 0.0134(19) 0.0171(19) -0.0003(14) 0.0020(16) -0.0001(15)
C53 0.018(2) 0.020(2) 0.025(2) -0.0030(16) 0.0065(16) 0.0023(15)
C54 0.022(2) 0.029(2) 0.023(2) -0.0027(17) 0.0089(17) -0.0032(17)
C55 0.031(2) 0.024(2) 0.021(2) 0.0057(16) 0.0074(18) -0.0029(17)
C56 0.020(2) 0.0127(19) 0.0192(19) 0.0011(15) 0.0012(16) 0.0022(14)
C61 0.0169(19) 0.0123(17) 0.0073(16) -0.0023(13) -0.0004(14) -0.0013(14)
C62 0.0141(19) 0.021(2) 0.0159(19) -0.0022(15) 0.0016(15) -0.0023(15)
C63 0.025(2) 0.021(2) 0.0142(19) 0.0006(15) 0.0042(16) -0.0056(16)
C64 0.031(2) 0.014(2) 0.019(2) 0.0049(15) 0.0000(17) -0.0009(16)
C65 0.020(2) 0.017(2) 0.021(2) 0.0002(15) -0.0010(16) 0.0022(15)
C66 0.019(2) 0.0140(19) 0.0148(18) -0.0023(14) 0.0017(15) -0.0044(14)
C71 0.0130(18) 0.0085(17) 0.0193(19) -0.0012(14) 0.0033(15) -0.0027(13)
C72 0.0150(19) 0.016(2) 0.022(2) -0.0019(15) 0.0032(16) -0.0032(14)
C73 0.016(2) 0.017(2) 0.032(2) -0.0054(16) 0.0026(17) 0.0004(15)
C74 0.018(2) 0.016(2) 0.033(2) -0.0088(16) 0.0085(17) -0.0033(15)
C75 0.024(2) 0.024(2) 0.021(2) -0.0071(16) 0.0098(17) -0.0066(16)
C76 0.018(2) 0.018(2) 0.021(2) -0.0027(15) 0.0014(16) -0.0045(15)
C81 0.0096(17) 0.0152(19) 0.0143(18) -0.0032(14) 0.0012(14) -0.0008(13)
C82 0.019(2) 0.019(2) 0.0151(19) -0.0049(15) 0.0015(15) -0.0019(15)
C83 0.025(2) 0.016(2) 0.024(2) -0.0033(15) 0.0105(17) -0.0050(15)
C84 0.015(2) 0.014(2) 0.030(2) -0.0128(16) 0.0074(16) -0.0053(14)
C85 0.014(2) 0.023(2) 0.021(2) -0.0115(16) -0.0002(16) 0.0023(15)
C86 0.017(2) 0.0141(19) 0.0168(19) 0.0008(14) 0.0027(15) 0.0036(14)
C101 0.032(2) 0.014(2) 0.035(2) 0.0019(17) 0.0153(19) -0.0008(16)
C102 0.036(3) 0.032(3) 0.025(2) 0.0100(18) 0.0051(19) 0.0102(19)
C103 0.022(2) 0.014(2) 0.033(2) 0.0025(16) 0.0075(18) 0.0068(15)
C201 0.016(2) 0.051(3) 0.025(2) -0.0020(19) 0.0095(18) -0.0035(19)
C202 0.018(2) 0.016(2) 0.022(2) 0.0006(15) -0.0024(16) -0.0017(15)
C203 0.0135(19) 0.016(2) 0.040(2) -0.0069(17) -0.0018(17) -0.0002(15)
C1S 0.027(2) 0.023(2) 0.029(2) -0.0005(18) 0.0033(19) -0.0034(17)
F1 0.0590(19) 0.0345(16) 0.0295(14) 0.0095(11) -0.0016(13) 0.0104(13)
F2 0.0509(17) 0.0401(16) 0.0234(13) -0.0067(11) 0.0099(12) 0.0153(13)
F3 0.0434(18) 0.077(2) 0.0381(16) -0.0021(14) 0.0157(13) -0.0298(15)
S1 0.0201(5) 0.0178(5) 0.0207(5) -0.0036(4) 0.0040(4) -0.0021(4)
O1 0.0412(19) 0.0211(16) 0.0312(17) -0.0078(12) 0.0048(14) 0.0031(13)
O2 0.0446(19) 0.0280(17) 0.0258(16) 0.0000(12) -0.0052(14) 0.0112(13)
O3 0.0262(17) 0.044(2) 0.0379(19) -0.0060(14) 0.0057(14) -0.0138(14)
C2S 0.025(2) 0.037(3) 0.025(2) -0.0024(19) -0.0008(18) 0.0090(19)
F4 0.0419(16) 0.0524(17) 0.0195(13) -0.0065(11) -0.0003(11) 0.0203(13)
F5 0.0554(19) 0.077(2) 0.0273(15) -0.0030(13) -0.0032(13) 0.0488(16)
F6 0.075(2) 0.0469(18) 0.054(2) 0.0302(15) -0.0068(17) -0.0168(16)
S2 0.0173(5) 0.0207(5) 0.0208(5) 0.0001(4) 0.0026(4) 0.0040(4)
O4 0.0363(18) 0.0330(17) 0.0188(15) -0.0046(12) -0.0041(13) 0.0141(13)
O5 0.0223(15) 0.0289(16) 0.0262(16) 0.0061(12) 0.0052(12) 0.0135(12)
O6 0.0349(19) 0.049(2) 0.041(2) -0.0043(15) 0.0136(15) -0.0176(15)

loop_
_atom_type_symbol
_atom_type_description
_atom_type_scat_dispersion_real
_atom_type_scat_dispersion_imag
_atom_type_scat_source
C C 0.0033 0.0016 'International Tables Vol C Tables 4.2.6.8 and 6.1.1.4'
H H 0.0000 0.0000 'International Tables Vol C Tables 4.2.6.8 and 6.1.1.4'
N N 0.0061 0.0033 'International Tables Vol C Tables 4.2.6.8 and 6.1.1.4'
O O 0.0106 0.0060 'International Tables Vol C Tables 4.2.6.8 and 6.1.1.4'
F F 0.0171 0.0103 'International Tables Vol C Tables 4.2.6.8 and 6.1.1.4'
Si Si 0.0817 0.0704 'International Tables Vol C Tables 4.2.6.8 and 6.1.1.4'
P P 0.1023 0.0942 'International Tables Vol C Tables 4.2.6.8 and 6.1.1.4'
S S 0.1246 0.1234 'International Tables Vol C Tables 4.2.6.8 and 6.1.1.4'
Os Os -1.2165 7.6030 'International Tables Vol C Tables 4.2.6.8 and 6.1.1.4'

loop_
_geom_angle_atom_site_label_1
_geom_angle_atom_site_label_2
_geom_angle_atom_site_label_3
_geom_angle
C1 Os1 C5 76.32(14)
C1 Os1 N1 120.29(13)
C5 Os1 N1 163.01(12)
C1 Os1 N2 163.56(13)
C5 Os1 N2 89.12(12)
N1 Os1 N2 74.86(11)
C1 Os1 P1 87.98(11)
C5 Os1 P1 96.46(10)
N1 Os1 P1 88.19(7)
N2 Os1 P1 86.10(7)
C1 Os1 P2 97.57(11)
C5 Os1 P2 89.26(10)
N1 Os1 P2 85.12(7)
N2 Os1 P2 89.71(7)
P1 Os1 P2 172.85(3)
C51 P1 C31 110.45(16)
C51 P1 C41 102.84(16)
C31 P1 C41 101.71(16)
C51 P1 Os1 112.70(11)
C31 P1 Os1 111.94(11)
C41 P1 Os1 116.36(12)
C61 P2 C81 106.80(16)
C61 P2 C71 105.91(16)
C81 P2 C71 99.60(15)
C61 P2 Os1 111.56(11)
C81 P2 Os1 115.77(12)
C71 P2 Os1 116.01(11)
C2 C1 Os1 153.8(3)
C1 C2 C3 111.1(3)
C1 C2 Si1 121.9(3)
C3 C2 Si1 126.7(3)
C2 C3 C4 122.2(3)
C2 C3 C6 118.9(3)
C4 C3 C6 118.8(3)
C5 C4 C3 120.0(3)
C5 C4 Si2 116.5(3)
C3 C4 Si2 123.1(3)
C4 C5 Os1 134.7(3)
C16 N1 C12 118.4(3)
C16 N1 Os1 124.4(2)
C12 N1 Os1 116.9(2)
C26 N2 C22 117.4(3)
C26 N2 Os1 126.8(2)
C22 N2 Os1 115.7(2)
C103 Si1 C101 106.62(18)
C103 Si1 C102 110.92(19)
C101 Si1 C102 111.59(19)
C103 Si1 C2 108.70(16)
C101 Si1 C2 109.56(17)
C102 Si1 C2 109.38(17)
C203 Si2 C202 109.05(17)
C203 Si2 C201 107.42(19)
C202 Si2 C201 107.94(18)
C203 Si2 C4 107.73(16)
C202 Si2 C4 108.80(16)
C201 Si2 C4 115.75(17)
N1 C12 C13 120.9(3)
N1 C12 C22 115.4(3)
C13 C12 C22 123.6(3)
C12 C13 C14 120.4(3)
C13 C14 C15 118.5(4)
C16 C15 C14 118.9(3)
N1 C16 C15 122.8(3)
N2 C22 C23 121.3(3)
N2 C22 C12 115.9(3)
C23 C22 C12 122.7(3)
C22 C23 C24 120.3(4)
C25 C24 C23 118.2(3)
C26 C25 C24 119.4(3)
N2 C26 C25 123.3(3)
C36 C31 C32 119.2(3)
C36 C31 P1 124.3(3)
C32 C31 P1 116.2(3)
C33 C32 C31 120.2(3)
C34 C33 C32 119.6(4)
C33 C34 C35 120.2(3)
C36 C35 C34 120.8(3)
C35 C36 C31 119.8(4)
C46 C41 C42 119.6(3)
C46 C41 P1 122.3(3)
C42 C41 P1 118.1(3)
C43 C42 C41 120.1(4)
C42 C43 C44 119.7(4)
C45 C44 C43 120.7(4)
C44 C45 C46 119.5(4)
C41 C46 C45 120.4(4)
C56 C51 C52 119.0(3)
C56 C51 P1 118.9(3)
C52 C51 P1 121.7(3)
C53 C52 C51 120.0(3)
C52 C53 C54 120.9(3)
C55 C54 C53 119.0(4)
C54 C55 C56 120.8(4)
C55 C56 C51 120.1(3)
C62 C61 C66 119.0(3)
C62 C61 P2 122.4(3)
C66 C61 P2 118.4(3)
C63 C62 C61 120.9(3)
C64 C63 C62 119.5(4)
C63 C64 C65 120.2(3)
C66 C65 C64 120.4(4)
C65 C66 C61 120.0(3)
C72 C71 C76 119.3(3)
C72 C71 P2 120.5(3)
C76 C71 P2 119.8(3)
C71 C72 C73 120.1(4)
C74 C73 C72 120.4(4)
C73 C74 C75 120.1(4)
C74 C75 C76 120.3(4)
C75 C76 C71 119.7(3)
C82 C81 C86 118.5(3)
C82 C81 P2 117.8(3)
C86 C81 P2 123.5(3)
C83 C82 C81 120.1(3)
C84 C83 C82 120.8(3)
C83 C84 C85 119.7(3)
C84 C85 C86 119.7(3)
C85 C86 C81 121.1(3)
F2 C1S F1 106.7(3)
F2 C1S F3 107.0(4)
F1 C1S F3 107.1(3)
F2 C1S S1 112.6(3)
F1 C1S S1 111.5(3)
F3 C1S S1 111.6(3)
O2 S1 O3 114.98(19)
O2 S1 O1 115.36(17)
O3 S1 O1 114.82(18)
O2 S1 C1S 103.55(19)
O3 S1 C1S 102.75(18)
O1 S1 C1S 102.86(18)
F6 C2S F5 107.2(4)
F6 C2S F4 107.7(4)
F5 C2S F4 107.2(3)
F6 C2S S2 111.4(3)
F5 C2S S2 112.0(3)
F4 C2S S2 111.1(3)
O5 S2 O4 115.79(17)
O5 S2 O6 114.47(18)
O4 S2 O6 114.39(19)
O5 S2 C2S 102.86(18)
O4 S2 C2S 104.01(18)
O6 S2 C2S 103.0(2)

loop_
_geom_bond_atom_site_label_1
_geom_bond_atom_site_label_2
_geom_bond_distance
Os1 C1 1.780(3)
Os1 C5 2.015(3)
Os1 N1 2.173(3)
Os1 N2 2.208(3)
Os1 P1 2.4156(9)
Os1 P2 2.4403(9)
P1 C51 1.827(4)
P1 C31 1.828(3)
P1 C41 1.829(4)
P2 C61 1.820(3)
P2 C81 1.821(3)
P2 C71 1.825(4)
C1 C2 1.370(5)
C2 C3 1.419(5)
C2 Si1 1.900(3)
C3 C4 1.436(5)
C3 C6 1.502(5)
C4 C5 1.379(5)
C4 Si2 1.907(3)
N1 C16 1.347(4)
N1 C12 1.362(4)
N2 C26 1.348(4)
N2 C22 1.367(4)
Si1 C103 1.853(4)
Si1 C101 1.860(4)
Si1 C102 1.860(4)
Si2 C203 1.860(4)
Si2 C202 1.867(4)
Si2 C201 1.871(4)
C12 C13 1.371(5)
C12 C22 1.477(5)
C13 C14 1.383(5)
C14 C15 1.384(5)
C15 C16 1.369(5)
C22 C23 1.377(5)
C23 C24 1.386(5)
C24 C25 1.378(5)
C25 C26 1.369(5)
C31 C36 1.393(5)
C31 C32 1.399(5)
C32 C33 1.397(5)
C33 C34 1.376(5)
C34 C35 1.381(5)
C35 C36 1.380(5)
C41 C46 1.377(5)
C41 C42 1.402(5)
C42 C43 1.381(5)
C43 C44 1.383(6)
C44 C45 1.382(5)
C45 C46 1.391(5)
C51 C56 1.390(5)
C51 C52 1.392(5)
C52 C53 1.382(5)
C53 C54 1.384(5)
C54 C55 1.376(5)
C55 C56 1.387(5)
C61 C62 1.386(5)
C61 C66 1.402(5)
C62 C63 1.383(5)
C63 C64 1.382(5)
C64 C65 1.386(5)
C65 C66 1.375(5)
C71 C72 1.388(5)
C71 C76 1.404(5)
C72 C73 1.393(5)
C73 C74 1.370(5)
C74 C75 1.386(5)
C75 C76 1.387(5)
C81 C82 1.392(5)
C81 C86 1.393(4)
C82 C83 1.384(5)
C83 C84 1.377(5)
C84 C85 1.381(5)
C85 C86 1.385(5)
C1S F2 1.331(4)
C1S F1 1.336(4)
C1S F3 1.338(5)
C1S S1 1.810(4)
S1 O2 1.430(3)
S1 O3 1.431(3)
S1 O1 1.446(3)
C2S F6 1.319(5)
C2S F5 1.324(5)
C2S F4 1.329(5)
C2S S2 1.823(4)
S2 O5 1.434(3)
S2 O4 1.435(3)
S2 O6 1.435(3)
